data_1528799
loop_
_publ_author_name
'Pietraszko, A.'
'Sheleg, A.U.'
'Kirpichnikova, L.F.'
'Yachkovsky, A.Y.'

_publ_section_title
;
 Structural study of [(C H3)2 N H2]2 Co Cl4 single crystals at room
 temperature
;
_journal_name_full Kristallografiya
_journal_page_first 41
_journal_page_last 43
_journal_volume 51
_journal_year 2006
_chemical_formula_sum 'C4 H16 Cl4 Co N2'
_chemical_name_systematic '((C H3)2 N H2)2 (Co Cl4)'
_space_group_IT_number 14
_symmetry_space_group_name_Hall '-P 2ybc'
_symmetry_space_group_name_H-M 'P 1 21/c 1'
_cell_angle_alpha 90
_cell_angle_beta 90.1
_cell_angle_gamma 90
_cell_formula_units_Z 4
_cell_length_a 8.545
_cell_length_b 11.447
_cell_length_c 13.313
_cell_volume 1302.204
_citation_journal_id_ASTM KRISAJ
_cod_data_source_file Pietraszko_KRISAJ_2006_759.cif
_cod_data_source_block C4H16Cl4Co1N2
_cod_original_formula_sum 'C4 H16 Cl4 Co1 N2'
_cod_database_code 1528799

loop_
_symmetry_equiv_pos_as_xyz
x,y,z
-x,y+1/2,-z+1/2
-x,-y,-z
x,-y-1/2,z-1/2

loop_
_atom_site_label
_atom_site_type_symbol
_atom_site_fract_x
_atom_site_fract_y
_atom_site_fract_z
_atom_site_occupancy
_atom_site_U_iso_or_equiv
Cl4 Cl-1 0.6402 0.7792 0.1774 1 0.0
C1 C+4 0.1525 0.4888 0.2679 1 0.0
N1 N-3 0.2107 0.4972 0.165 1 0.0
C4 C+4 0.3728 0.7807 -0.0819 1 0.0
Cl3 Cl-1 0.808 0.7644 -0.0803 1 0.0
Cl2 Cl-1 1.0736 0.7624 0.1313 1 0.0
Co1 Co+2 0.8303 0.7008 0.0812 1 0.0
C2 C+4 0.174 0.9339 -0.1073 1 0.0
Cl1 Cl-1 0.819 0.5033 0.0901 1 0.0
N2 N-3 0.2069 0.8095 -0.0967 1 0.0
C3 C+4 0.3783 0.5199 0.157 1 0.0
